data_4064583
loop_
_publ_author_name
'Demir, Selvan'
'Mueller, Thomas J.'
'Ziller, Joseph W.'
'Evans, William J.'

_publ_section_title
;
 \s Bond Metathesis Reactivity of Allyl Scandium Metallocenes with
 Diphenyldichalcogenides, PhEEPh (E = S, Se, Te)
;
_journal_issue 11
_journal_name_full Organometallics
_journal_page_first 3083
_journal_paper_doi 10.1021/om2001876
_journal_volume 30
_journal_year 2011
_chemical_formula_sum 'C28 H39 O Sc Se'
_chemical_formula_weight 515.51
_chemical_name_systematic
; 
 ? 
;
_space_group_IT_number 2
_symmetry_cell_setting triclinic
_symmetry_space_group_name_Hall '-P 1'
_symmetry_space_group_name_H-M 'P -1'
_atom_sites_solution_hydrogens geom
_atom_sites_solution_primary direct
_atom_sites_solution_secondary difmap
_audit_creation_method SHELXTL
_cell_angle_alpha 94.6992(7)
_cell_angle_beta 102.8106(7)
_cell_angle_gamma 97.2083(7)
_cell_formula_units_Z 2
_cell_length_a 8.8672(5)
_cell_length_b 9.7827(6)
_cell_length_c 15.3323(9)
_cell_measurement_reflns_used 9904
_cell_measurement_temperature 148(2)
_cell_measurement_theta_max 28.39
_cell_measurement_theta_min 2.38
_cell_volume 1278.34(13)
_computing_cell_refinement 'Bruker SAINT'
_computing_data_collection 'Bruker APEX2'
_computing_data_reduction 'Bruker SAINT'
_computing_molecular_graphics 'Bruker SHELXTL'
_computing_publication_material 'Bruker SHELXTL'
_computing_structure_refinement 'SHELXL-97 (Sheldrick, 2008)'
_computing_structure_solution 'SHELXS-97 (Sheldrick, 2008)'
_diffrn_ambient_temperature 148(2)
_diffrn_measured_fraction_theta_full 0.910
_diffrn_measured_fraction_theta_max 0.910
_diffrn_measurement_device_type 'Bruker APEX-II CCD'
_diffrn_measurement_method '\f and \w scans'
_diffrn_radiation_monochromator graphite
_diffrn_radiation_source 'fine-focus sealed tube'
_diffrn_radiation_type MoK\a
_diffrn_radiation_wavelength 0.71073
_diffrn_reflns_av_R_equivalents 0.0146
_diffrn_reflns_av_sigmaI/netI 0.0166
_diffrn_reflns_limit_h_max 11
_diffrn_reflns_limit_h_min -11
_diffrn_reflns_limit_k_max 12
_diffrn_reflns_limit_k_min -12
_diffrn_reflns_limit_l_max 19
_diffrn_reflns_limit_l_min -20
_diffrn_reflns_number 14791
_diffrn_reflns_theta_full 28.39
_diffrn_reflns_theta_max 28.39
_diffrn_reflns_theta_min 2.11
_exptl_absorpt_coefficient_mu 1.729
_exptl_absorpt_correction_T_max 0.6798
_exptl_absorpt_correction_T_min 0.5869
_exptl_absorpt_correction_type numerical
_exptl_absorpt_process_details 'Bruker SADABS'
_exptl_crystal_colour colourless
_exptl_crystal_density_diffrn 1.339
_exptl_crystal_density_meas ?
_exptl_crystal_density_method 'not measured'
_exptl_crystal_description prism
_exptl_crystal_F_000 540
_exptl_crystal_size_max 0.34
_exptl_crystal_size_mid 0.25
_exptl_crystal_size_min 0.24
_refine_diff_density_max 0.584
_refine_diff_density_min -0.357
_refine_diff_density_rms 0.055
_refine_ls_extinction_method none
_refine_ls_goodness_of_fit_ref 1.044
_refine_ls_hydrogen_treatment constr
_refine_ls_matrix_type full
_refine_ls_number_parameters 306
_refine_ls_number_reflns 5837
_refine_ls_number_restraints 0
_refine_ls_restrained_S_all 1.044
_refine_ls_R_factor_all 0.0268
_refine_ls_R_factor_gt 0.0248
_refine_ls_shift/su_max 0.002
_refine_ls_shift/su_mean 0.000
_refine_ls_structure_factor_coef Fsqd
_refine_ls_weighting_details 'calc w=1/[\s^2^(Fo^2^)+(0.0413P)^2^+0.4807P] where P=(Fo^2^+2Fc^2^)/3'
_refine_ls_weighting_scheme calc
_refine_ls_wR_factor_gt 0.0670
_refine_ls_wR_factor_ref 0.0681
_reflns_number_gt 5452
_reflns_number_total 5837
_reflns_threshold_expression >2sigma(I)
_cod_data_source_file om2001876_si_002.cif
_cod_data_source_block sd23
_cod_depositor_comments
;
The following automatic conversions were performed:

'_symmetry_cell_setting' value 'Triclinic' changed to 'triclinic'
according to /home/saulius/struct/CIF-dictionaries/cif_core.dic
dictionary named 'cif_core.dic' version 2.4.1 from 2010-06-29.

Automatic conversion script
Id: cif_fix_values 1715 2011-07-08 13:25:40Z adriana 

The following automatic conversions were performed:

'_exptl_crystal_density_meas' value 'none' was changed to '?' - the
value is perceived as not measured.

Automatic conversion script
Id: cif_fix_values 3008 2015-01-20 13:52:24Z robertas 
;
_cod_original_sg_symbol_H-M P-1
_cod_database_code 4064583

loop_
_symmetry_equiv_pos_as_xyz
'x, y, z'
'-x, -y, -z'

loop_
_atom_site_label
_atom_site_type_symbol
_atom_site_fract_x
_atom_site_fract_y
_atom_site_fract_z
_atom_site_U_iso_or_equiv
_atom_site_adp_type
_atom_site_occupancy
_atom_site_symmetry_multiplicity
_atom_site_calc_flag
_atom_site_refinement_flags
_atom_site_disorder_assembly
_atom_site_disorder_group
Sc1 Sc 0.74048(3) 0.79277(3) 0.231492(17) 0.01571(7) Uani 1 1 d . . .
Se1 Se 0.459798(16) 0.633553(15) 0.195344(9) 0.02158(6) Uani 1 1 d . . .
O1 O 0.86278(12) 0.61702(10) 0.19543(7) 0.0203(2) Uani 1 1 d . B .
C1 C 0.58363(17) 0.94042(15) 0.12701(10) 0.0209(3) Uani 1 1 d . . .
C2 C 0.60327(18) 0.82876(15) 0.06763(9) 0.0210(3) Uani 1 1 d . . .
C3 C 0.76454(18) 0.83539(15) 0.07052(10) 0.0213(3) Uani 1 1 d . . .
C4 C 0.84675(17) 0.94990(15) 0.13292(10) 0.0216(3) Uani 1 1 d . . .
C5 C 0.73315(18) 1.01414(15) 0.16697(10) 0.0215(3) Uani 1 1 d . . .
H5A H 0.7537 1.1074 0.2028 0.026 Uiso 1 1 calc R . .
C6 C 0.42922(19) 0.98080(18) 0.13593(12) 0.0291(3) Uani 1 1 d . . .
H6A H 0.3720 1.0029 0.0777 0.044 Uiso 1 1 calc R . .
H6B H 0.4472 1.0622 0.1807 0.044 Uiso 1 1 calc R . .
H6C H 0.3678 0.9036 0.1553 0.044 Uiso 1 1 calc R . .
C7 C 0.4757(2) 0.73535(17) 0.00025(10) 0.0284(3) Uani 1 1 d . . .
H7A H 0.4556 0.7756 -0.0569 0.043 Uiso 1 1 calc R . .
H7B H 0.3802 0.7252 0.0228 0.043 Uiso 1 1 calc R . .
H7C H 0.5080 0.6441 -0.0092 0.043 Uiso 1 1 calc R . .
C8 C 0.8284(2) 0.74606(18) 0.00733(11) 0.0300(3) Uani 1 1 d . . .
H8A H 0.7834 0.7613 -0.0549 0.045 Uiso 1 1 calc R . .
H8B H 0.8012 0.6483 0.0151 0.045 Uiso 1 1 calc R . .
H8C H 0.9424 0.7702 0.0205 0.045 Uiso 1 1 calc R . .
C9 C 1.01817(19) 1.00584(18) 0.14911(12) 0.0307(4) Uani 1 1 d . . .
H9A H 1.0425 1.0283 0.0922 0.046 Uiso 1 1 calc R . .
H9B H 1.0806 0.9358 0.1735 0.046 Uiso 1 1 calc R . .
H9C H 1.0428 1.0898 0.1922 0.046 Uiso 1 1 calc R . .
C10 C 0.88337(18) 0.74095(16) 0.38506(9) 0.0225(3) Uani 1 1 d . . .
C11 C 0.96639(17) 0.86716(16) 0.37197(10) 0.0216(3) Uani 1 1 d . . .
C12 C 0.86510(18) 0.96946(16) 0.36989(10) 0.0220(3) Uani 1 1 d . . .
C13 C 0.71803(18) 0.90402(17) 0.37803(10) 0.0249(3) Uani 1 1 d . . .
C14 C 0.73106(18) 0.76278(17) 0.38738(10) 0.0250(3) Uani 1 1 d . . .
H14A H 0.6526 0.6955 0.4058 0.030 Uiso 1 1 calc R . .
C15 C 0.9488(2) 0.60864(18) 0.40449(12) 0.0361(4) Uani 1 1 d . . .
H15A H 1.0046 0.6167 0.4679 0.054 Uiso 1 1 calc R . .
H15B H 1.0212 0.5924 0.3661 0.054 Uiso 1 1 calc R . .
H15C H 0.8631 0.5308 0.3921 0.054 Uiso 1 1 calc R . .
C16 C 1.13973(18) 0.89747(19) 0.37876(12) 0.0311(4) Uani 1 1 d . . .
H16A H 1.1898 0.9590 0.4340 0.047 Uiso 1 1 calc R . .
H16B H 1.1582 0.9425 0.3265 0.047 Uiso 1 1 calc R . .
H16C H 1.1839 0.8105 0.3802 0.047 Uiso 1 1 calc R . .
C17 C 0.9177(2) 1.12227(17) 0.37552(12) 0.0326(4) Uani 1 1 d . . .
H17A H 0.9808 1.1562 0.4362 0.049 Uiso 1 1 calc R . .
H17B H 0.8262 1.1704 0.3626 0.049 Uiso 1 1 calc R . .
H17C H 0.9807 1.1402 0.3315 0.049 Uiso 1 1 calc R . .
C18 C 0.5768(2) 0.9714(2) 0.38202(12) 0.0396(4) Uani 1 1 d . . .
H18A H 0.5574 0.9706 0.4425 0.059 Uiso 1 1 calc R . .
H18B H 0.4858 0.9204 0.3378 0.059 Uiso 1 1 calc R . .
H18C H 0.5946 1.0674 0.3684 0.059 Uiso 1 1 calc R . .
C19 C 0.41884(16) 0.51105(15) 0.28135(10) 0.0208(3) Uani 1 1 d . . .
C20 C 0.37438(17) 0.55733(16) 0.35945(11) 0.0241(3) Uani 1 1 d . . .
H20A H 0.3744 0.6536 0.3740 0.029 Uiso 1 1 calc R . .
C21 C 0.33012(19) 0.46382(18) 0.41602(11) 0.0285(3) Uani 1 1 d . . .
H21A H 0.3019 0.4970 0.4693 0.034 Uiso 1 1 calc R . .
C22 C 0.3268(2) 0.32295(18) 0.39540(11) 0.0314(4) Uani 1 1 d . . .
H22A H 0.2958 0.2593 0.4340 0.038 Uiso 1 1 calc R . .
C23 C 0.3692(2) 0.27587(17) 0.31775(12) 0.0314(4) Uani 1 1 d . . .
H23A H 0.3659 0.1792 0.3027 0.038 Uiso 1 1 calc R . .
C24 C 0.41627(19) 0.36866(16) 0.26171(11) 0.0259(3) Uani 1 1 d . . .
H24A H 0.4471 0.3349 0.2094 0.031 Uiso 1 1 calc R . .
C25 C 0.7884(2) 0.47322(17) 0.17985(17) 0.0414(5) Uani 1 1 d . . .
H25A H 0.7093 0.4552 0.1219 0.050 Uiso 0.70 1 calc PR A 1
H25B H 0.7369 0.4498 0.2289 0.050 Uiso 0.70 1 calc PR A 1
H25C H 0.6809 0.4655 0.1480 0.050 Uiso 0.30 1 d PR A 2
H25D H 0.7932 0.4340 0.2356 0.050 Uiso 0.30 1 d PR A 2
C26 C 0.9226(3) 0.3890(2) 0.1780(2) 0.0284(5) Uani 0.70 1 d P B 1
H26A H 0.9764 0.3731 0.2393 0.034 Uiso 0.70 1 calc PR B 1
H26B H 0.8855 0.2988 0.1403 0.034 Uiso 0.70 1 calc PR B 1
C27 C 1.0279(4) 0.4864(3) 0.1357(2) 0.0266(6) Uani 0.70 1 d P B 1
H27A H 1.1350 0.4622 0.1454 0.032 Uiso 0.70 1 calc PR B 1
H27B H 0.9839 0.4865 0.0705 0.032 Uiso 0.70 1 calc PR B 1
C26B C 0.8877(7) 0.3985(6) 0.1185(5) 0.0315(12) Uani 0.30 1 d P B 2
H26C H 0.8701 0.2962 0.1163 0.038 Uiso 0.30 1 calc PR B 2
H26D H 0.8690 0.4260 0.0567 0.038 Uiso 0.30 1 calc PR B 2
C27B C 1.0437(9) 0.4623(8) 0.1755(6) 0.0329(15) Uani 0.30 1 d P B 2
H27C H 1.1284 0.4479 0.1447 0.040 Uiso 0.30 1 calc PR B 2
H27D H 1.0655 0.4243 0.2341 0.040 Uiso 0.30 1 calc PR B 2
C28 C 1.02451(18) 0.62214(16) 0.18780(12) 0.0257(3) Uani 1 1 d . . .
H28A H 1.0967 0.6321 0.2480 0.031 Uiso 0.70 1 calc PR B 1
H28B H 1.0546 0.7007 0.1553 0.031 Uiso 0.70 1 calc PR B 1
H28C H 1.0959 0.6695 0.2413 0.031 Uiso 0.30 1 d PR B 2
H28D H 1.0413 0.6676 0.1369 0.031 Uiso 0.30 1 d PR B 2

loop_
_atom_site_aniso_label
_atom_site_aniso_U_11
_atom_site_aniso_U_22
_atom_site_aniso_U_33
_atom_site_aniso_U_23
_atom_site_aniso_U_13
_atom_site_aniso_U_12
Sc1 0.01522(12) 0.01700(13) 0.01555(13) 0.00489(9) 0.00425(9) 0.00167(9)
Se1 0.01774(8) 0.02482(9) 0.02160(8) 0.00977(6) 0.00333(6) -0.00141(5)
O1 0.0181(5) 0.0184(5) 0.0249(5) 0.0036(4) 0.0057(4) 0.0024(4)
C1 0.0224(7) 0.0221(7) 0.0209(7) 0.0100(5) 0.0065(5) 0.0057(5)
C2 0.0250(7) 0.0222(7) 0.0165(6) 0.0086(5) 0.0042(5) 0.0025(6)
C3 0.0263(7) 0.0219(7) 0.0187(7) 0.0094(5) 0.0081(6) 0.0056(6)
C4 0.0223(7) 0.0222(7) 0.0225(7) 0.0103(6) 0.0077(6) 0.0021(5)
C5 0.0265(7) 0.0177(7) 0.0215(7) 0.0072(5) 0.0065(6) 0.0031(5)
C6 0.0268(8) 0.0322(8) 0.0345(9) 0.0159(7) 0.0112(7) 0.0126(6)
C7 0.0314(8) 0.0303(8) 0.0195(7) 0.0078(6) 0.0001(6) -0.0026(6)
C8 0.0403(9) 0.0329(8) 0.0235(8) 0.0094(6) 0.0147(7) 0.0134(7)
C9 0.0240(8) 0.0334(9) 0.0360(9) 0.0131(7) 0.0098(7) -0.0016(6)
C10 0.0264(7) 0.0262(7) 0.0134(6) 0.0054(5) 0.0006(5) 0.0035(6)
C11 0.0195(7) 0.0273(7) 0.0164(6) 0.0025(5) 0.0017(5) 0.0017(6)
C12 0.0245(7) 0.0245(7) 0.0161(6) 0.0014(5) 0.0033(5) 0.0029(6)
C13 0.0223(7) 0.0362(8) 0.0159(7) 0.0006(6) 0.0046(5) 0.0052(6)
C14 0.0248(7) 0.0341(8) 0.0148(7) 0.0058(6) 0.0045(5) -0.0031(6)
C15 0.0520(11) 0.0306(9) 0.0254(8) 0.0100(7) 0.0020(8) 0.0125(8)
C16 0.0206(7) 0.0403(9) 0.0294(8) -0.0008(7) 0.0033(6) 0.0011(7)
C17 0.0430(10) 0.0237(8) 0.0273(8) -0.0003(6) 0.0030(7) 0.0015(7)
C18 0.0285(9) 0.0630(13) 0.0285(9) -0.0044(8) 0.0069(7) 0.0165(8)
C19 0.0164(6) 0.0243(7) 0.0224(7) 0.0091(6) 0.0046(5) 0.0009(5)
C20 0.0200(7) 0.0257(7) 0.0272(8) 0.0038(6) 0.0072(6) 0.0027(6)
C21 0.0238(7) 0.0393(9) 0.0236(7) 0.0061(7) 0.0098(6) 0.0006(6)
C22 0.0317(8) 0.0349(9) 0.0278(8) 0.0145(7) 0.0081(7) -0.0034(7)
C23 0.0368(9) 0.0231(8) 0.0351(9) 0.0085(7) 0.0099(7) 0.0011(6)
C24 0.0286(8) 0.0250(7) 0.0256(8) 0.0051(6) 0.0094(6) 0.0026(6)
C25 0.0294(9) 0.0189(8) 0.0787(15) -0.0004(8) 0.0230(9) -0.0006(6)
C26 0.0286(12) 0.0202(11) 0.0360(14) 0.0032(10) 0.0060(10) 0.0050(9)
C27 0.0241(12) 0.0265(14) 0.0314(16) 0.0032(12) 0.0087(13) 0.0084(10)
C26B 0.027(3) 0.024(3) 0.045(4) 0.000(3) 0.010(3) 0.008(2)
C27B 0.028(3) 0.026(3) 0.047(5) 0.000(3) 0.010(4) 0.010(2)
C28 0.0179(7) 0.0247(7) 0.0345(8) 0.0023(6) 0.0067(6) 0.0030(6)

loop_
_atom_type_symbol
_atom_type_description
_atom_type_scat_dispersion_real
_atom_type_scat_dispersion_imag
_atom_type_scat_source
C C 0.0033 0.0016 'International Tables Vol C Tables 4.2.6.8 and 6.1.1.4'
H H 0.0000 0.0000 'International Tables Vol C Tables 4.2.6.8 and 6.1.1.4'
O O 0.0106 0.0060 'International Tables Vol C Tables 4.2.6.8 and 6.1.1.4'
Sc Sc 0.2519 0.3716 'International Tables Vol C Tables 4.2.6.8 and 6.1.1.4'
Se Se -0.0929 2.2259 'International Tables Vol C Tables 4.2.6.8 and 6.1.1.4'

loop_
_geom_angle_atom_site_label_1
_geom_angle_atom_site_label_2
_geom_angle_atom_site_label_3
_geom_angle
Cnt1 Sc1 Se1 99.5
Cnt1 Sc1 O1 106.1
Cnt2 Sc1 Se1 111.2
Cnt2 Sc1 O1 105.2
Cnt1 Sc1 Cnt2 134.1
O1 Sc1 C14 102.07(5)
O1 Sc1 C5 127.74(5)
C14 Sc1 C5 124.48(5)
O1 Sc1 C13 132.15(5)
C14 Sc1 C13 33.44(5)
C5 Sc1 C13 91.05(5)
O1 Sc1 C4 94.69(4)
C14 Sc1 C4 144.43(5)
C5 Sc1 C4 33.42(5)
C13 Sc1 C4 115.87(5)
O1 Sc1 C10 77.98(4)
C14 Sc1 C10 32.57(5)
C5 Sc1 C10 129.99(5)
C13 Sc1 C10 54.39(5)
C4 Sc1 C10 126.51(5)
O1 Sc1 C1 128.48(4)
C14 Sc1 C1 127.37(5)
C5 Sc1 C1 32.62(5)
C13 Sc1 C1 99.37(5)
C4 Sc1 C1 54.49(5)
C10 Sc1 C1 152.93(5)
O1 Sc1 C12 120.76(4)
C14 Sc1 C12 54.00(5)
C5 Sc1 C12 77.89(5)
C13 Sc1 C12 32.53(5)
C4 Sc1 C12 90.47(5)
C10 Sc1 C12 53.26(5)
C1 Sc1 C12 101.61(5)
O1 Sc1 C11 88.74(4)
C14 Sc1 C11 53.74(5)
C5 Sc1 C11 99.79(5)
C13 Sc1 C11 54.02(5)
C4 Sc1 C11 96.10(5)
C10 Sc1 C11 31.96(5)
C1 Sc1 C11 129.84(5)
C12 Sc1 C11 32.13(5)
O1 Sc1 C3 78.45(4)
C14 Sc1 C3 176.65(5)
C5 Sc1 C3 53.72(5)
C13 Sc1 C3 144.71(5)
C4 Sc1 C3 32.39(5)
C10 Sc1 C3 145.44(5)
C1 Sc1 C3 53.09(5)
C12 Sc1 C3 122.86(5)
C11 Sc1 C3 123.10(5)
O1 Sc1 C2 97.16(4)
C14 Sc1 C2 150.73(5)
C5 Sc1 C2 53.29(5)
C13 Sc1 C2 130.44(5)
C4 Sc1 C2 53.49(5)
C10 Sc1 C2 175.14(5)
C1 Sc1 C2 31.87(5)
C12 Sc1 C2 130.69(5)
C11 Sc1 C2 149.29(5)
C3 Sc1 C2 31.57(5)
O1 Sc1 Se1 93.44(3)
C14 Sc1 Se1 82.72(4)
C5 Sc1 Se1 113.06(4)
C13 Sc1 Se1 95.12(4)
C4 Sc1 Se1 127.68(4)
C10 Sc1 Se1 105.74(4)
C1 Sc1 Se1 80.86(3)
C12 Sc1 Se1 127.63(4)
C11 Sc1 Se1 135.70(3)
C3 Sc1 Se1 100.56(4)
C2 Sc1 Se1 74.23(3)
C19 Se1 Sc1 117.72(4)
C25 O1 C28 108.84(12)
C25 O1 Sc1 122.79(9)
C28 O1 Sc1 128.30(9)
C5 C1 C2 107.39(13)
C5 C1 C6 126.91(14)
C2 C1 C6 125.30(14)
C5 C1 Sc1 70.16(8)
C2 C1 Sc1 76.57(8)
C6 C1 Sc1 124.44(10)
C3 C2 C1 108.27(13)
C3 C2 C7 124.52(14)
C1 C2 C7 126.29(14)
C3 C2 Sc1 73.29(8)
C1 C2 Sc1 71.57(8)
C7 C2 Sc1 129.56(10)
C2 C3 C4 108.34(13)
C2 C3 C8 123.55(14)
C4 C3 C8 127.60(14)
C2 C3 Sc1 75.14(8)
C4 C3 Sc1 69.92(8)
C8 C3 Sc1 127.33(10)
C3 C4 C5 106.88(13)
C3 C4 C9 126.32(14)
C5 C4 C9 126.18(14)
C3 C4 Sc1 77.68(8)
C5 C4 Sc1 72.09(8)
C9 C4 Sc1 122.87(10)
C1 C5 C4 109.11(13)
C1 C5 Sc1 77.22(8)
C4 C5 Sc1 74.48(8)
C14 C10 C11 108.13(14)
C14 C10 C15 124.62(15)
C11 C10 C15 126.88(15)
C14 C10 Sc1 70.27(8)
C11 C10 Sc1 75.59(8)
C15 C10 Sc1 125.27(10)
C10 C11 C12 107.78(13)
C10 C11 C16 126.31(15)
C12 C11 C16 124.74(14)
C10 C11 Sc1 72.45(8)
C12 C11 Sc1 73.53(8)
C16 C11 Sc1 129.39(10)
C13 C12 C11 107.98(13)
C13 C12 C17 126.85(15)
C11 C12 C17 124.26(14)
C13 C12 Sc1 70.13(8)
C11 C12 Sc1 74.34(8)
C17 C12 Sc1 129.78(10)
C12 C13 C14 107.26(13)
C12 C13 C18 127.00(16)
C14 C13 C18 125.64(16)
C12 C13 Sc1 77.34(8)
C14 C13 Sc1 72.32(8)
C18 C13 Sc1 118.92(11)
C10 C14 C13 108.80(13)
C10 C14 Sc1 77.16(8)
C13 C14 Sc1 74.24(8)
C24 C19 C20 118.14(14)
C24 C19 Se1 119.48(11)
C20 C19 Se1 122.01(11)
C21 C20 C19 120.70(14)
C22 C21 C20 120.58(15)
C21 C22 C23 119.19(15)
C22 C23 C24 120.63(15)
C23 C24 C19 120.74(15)
O1 C25 C26 104.58(15)
O1 C25 C26B 103.6(2)
C26 C25 C26B 33.5(2)
C27 C26 C25 100.68(19)
C28 C27 C26 100.2(2)
C27B C26B C25 95.1(5)
C26B C27B C28 102.2(5)
O1 C28 C27 104.65(16)
O1 C28 C27B 102.9(3)
C27 C28 C27B 24.5(3)

loop_
_geom_bond_atom_site_label_1
_geom_bond_atom_site_label_2
_geom_bond_distance
Sc1 Cnt1 2.234
Sc1 Cnt2 2.217
Sc1 O1 2.2397(10)
Sc1 C14 2.4500(14)
Sc1 C5 2.4557(14)
Sc1 C13 2.4747(15)
Sc1 C4 2.4867(14)
Sc1 C10 2.5378(14)
Sc1 C1 2.5460(14)
Sc1 C12 2.5674(15)
Sc1 C11 2.5779(14)
Sc1 C3 2.5866(14)
Sc1 C2 2.6103(14)
Sc1 Se1 2.6836(3)
Se1 C19 1.9155(14)
O1 C25 1.4538(19)
O1 C28 1.4594(18)
C1 C5 1.407(2)
C1 C2 1.417(2)
C1 C6 1.503(2)
C2 C3 1.414(2)
C2 C7 1.500(2)
C3 C4 1.418(2)
C3 C8 1.501(2)
C4 C5 1.421(2)
C4 C9 1.508(2)
C10 C14 1.401(2)
C10 C11 1.409(2)
C10 C15 1.508(2)
C11 C12 1.424(2)
C11 C16 1.507(2)
C12 C13 1.415(2)
C12 C17 1.499(2)
C13 C14 1.417(2)
C13 C18 1.498(2)
C19 C24 1.397(2)
C19 C20 1.400(2)
C20 C21 1.391(2)
C21 C22 1.384(3)
C22 C23 1.387(2)
C23 C24 1.389(2)
C25 C26 1.534(3)
C25 C26B 1.616(6)
C26 C27 1.531(4)
C27 C28 1.500(3)
C26B C27B 1.492(10)
C27B C28 1.594(7)
